data_4088955
loop_
_publ_author_name
'Hess, Jeannine'
'Patra, Malay'
'Pierroz, Vanessa'
'Spingler, Bernhard'
'Jabbar, Abdul'
'Ferrari, Stefano'
'Gasser, Robin B.'
'Gasser, Gilles'

_publ_section_title
;
 Synthesis, Characterization, and Biological Activity of Ferrocenyl
 Analogues of the Anthelmintic Drug Monepantel
;
_journal_issue 19
_journal_name_full Organometallics
_journal_page_first 3369
_journal_paper_doi 10.1021/acs.organomet.6b00577
_journal_volume 35
_journal_year 2016
_chemical_formula_sum 'C12 H16 Cl Fe N O'
_chemical_formula_weight 281.56
_space_group_crystal_system monoclinic
_space_group_IT_number 14
_space_group_name_Hall '-P 2ybc'
_space_group_name_H-M_alt 'P 1 21/c 1'
_atom_sites_solution_hydrogens geom
_audit_creation_method SHELXL-2014/7
_cell_angle_alpha 90
_cell_angle_beta 93.220(3)
_cell_angle_gamma 90
_cell_formula_units_Z 8
_cell_length_a 13.8639(5)
_cell_length_b 19.0344(6)
_cell_length_c 9.5549(3)
_cell_measurement_reflns_used 6796
_cell_measurement_temperature 183(2)
_cell_measurement_theta_max 32.6525
_cell_measurement_theta_min 2.5217
_cell_volume 2517.47(14)
_computing_cell_refinement 'CrysAlis PRO (Oxford, 2012)'
_computing_data_collection 'CrysAlis PRO (Oxford, 2012)'
_computing_data_reduction 'CrysAlis PRO (Oxford, 2012)'
_computing_molecular_graphics 'ORTEP-3 (Farrugia, 1997)'
_computing_publication_material 'SHELXL-2014/7 (Sheldrick, 2014)'
_computing_structure_refinement 'SHELXL-2014/7 (Sheldrick, 2014)'
_computing_structure_solution 'SIR-97 (Altomare, 1999)'
_diffrn_ambient_temperature 183(2)
_diffrn_detector_area_resol_mean 10.4498
_diffrn_measured_fraction_theta_full 0.999
_diffrn_measured_fraction_theta_max 0.999
_diffrn_measurement_device_type 'Xcalibur Ruby'
_diffrn_measurement_method '\o oscillation scan'
_diffrn_radiation_type MoK\a
_diffrn_radiation_wavelength 0.71073
_diffrn_reflns_av_R_equivalents 0.0344
_diffrn_reflns_av_unetI/netI 0.0409
_diffrn_reflns_Laue_measured_fraction_full 0.999
_diffrn_reflns_Laue_measured_fraction_max 0.999
_diffrn_reflns_limit_h_max 18
_diffrn_reflns_limit_h_min -13
_diffrn_reflns_limit_k_max 24
_diffrn_reflns_limit_k_min -25
_diffrn_reflns_limit_l_max 12
_diffrn_reflns_limit_l_min -12
_diffrn_reflns_number 18823
_diffrn_reflns_point_group_measured_fraction_full 0.999
_diffrn_reflns_point_group_measured_fraction_max 0.999
_diffrn_reflns_theta_full 25.242
_diffrn_reflns_theta_max 28.282
_diffrn_reflns_theta_min 2.597
_diffrn_source 'Enhance (Mo) X-ray Source'
_exptl_absorpt_coefficient_mu 1.388
_exptl_absorpt_correction_T_max 1.00000
_exptl_absorpt_correction_T_min 0.97090
_exptl_absorpt_correction_type multi-scan
_exptl_absorpt_process_details
;
CrysAlisPro, Agilent Technologies,
Version 1.171.35.11 (release 16-05-2011 CrysAlis171 .NET)
(compiled May 16 2011,17:55:39)
Empirical absorption correction using spherical harmonics,
 implemented in SCALE3 ABSPACK scaling algorithm.
;
_exptl_crystal_colour yellow
_exptl_crystal_density_diffrn 1.486
_exptl_crystal_description plate
_exptl_crystal_F_000 1168
_exptl_crystal_size_max 0.280
_exptl_crystal_size_mid 0.180
_exptl_crystal_size_min 0.040
_refine_diff_density_max 1.572
_refine_diff_density_min -0.757
_refine_diff_density_rms 0.083
_refine_ls_extinction_method none
_refine_ls_goodness_of_fit_ref 1.063
_refine_ls_hydrogen_treatment constr
_refine_ls_matrix_type full
_refine_ls_number_parameters 337
_refine_ls_number_reflns 6257
_refine_ls_number_restraints 0
_refine_ls_restrained_S_all 1.063
_refine_ls_R_factor_all 0.0813
_refine_ls_R_factor_gt 0.0614
_refine_ls_shift/su_max 0.021
_refine_ls_shift/su_mean 0.001
_refine_ls_structure_factor_coef Fsqd
_refine_ls_weighting_details 'w=1/[\s^2^(Fo^2^)+(0.0553P)^2^+4.0647P] where P=(Fo^2^+2Fc^2^)/3'
_refine_ls_weighting_scheme calc
_refine_ls_wR_factor_gt 0.1348
_refine_ls_wR_factor_ref 0.1449
_reflns_Friedel_coverage 0.000
_reflns_number_gt 4934
_reflns_number_total 6257
_reflns_threshold_expression 'I > 2\s(I)'
_cod_data_source_file om6b00577_si_005.cif
_cod_data_source_block jh300511
_cod_original_sg_symbol_H-M 'P 21/c'
_cod_database_code 4088955
_shelx_shelxl_version_number 2014/7
_shelx_space_group_comment
;
The symmetry employed for this shelxl refinement is uniquely defined
by the following loop, which should always be used as a source of
symmetry information in preference to the above space-group names.
They are only intended as comments.
;
_shelx_estimated_absorpt_t_min 0.697
_shelx_estimated_absorpt_t_max 0.947

loop_
_space_group_symop_operation_xyz
'x, y, z'
'-x, y+1/2, -z+1/2'
'-x, -y, -z'
'x, -y-1/2, z-1/2'

loop_
_atom_site_label
_atom_site_type_symbol
_atom_site_fract_x
_atom_site_fract_y
_atom_site_fract_z
_atom_site_U_iso_or_equiv
_atom_site_adp_type
_atom_site_occupancy
_atom_site_site_symmetry_order
_atom_site_calc_flag
_atom_site_refinement_flags_posn
_atom_site_refinement_flags_adp
_atom_site_refinement_flags_occupancy
_atom_site_disorder_assembly
_atom_site_disorder_group
Fe1 Fe -0.12269(4) -0.38285(3) -0.04430(7) 0.05191(19) Uani 1 1 d . . . . .
Fe21 Fe 0.20925(4) -0.13096(3) 0.00712(5) 0.03492(15) Uani 1 1 d . . . . .
C1 C -0.2058(3) -0.4065(2) -0.2179(4) 0.0491(10) Uani 1 1 d . . . . .
C2 C -0.2452(3) -0.43593(17) -0.0981(4) 0.0338(7) Uani 1 1 d . . . . .
C3 C -0.1735(4) -0.4838(2) -0.0381(6) 0.0636(14) Uani 1 1 d . . . . .
H3A H -0.1791 -0.5120 0.0431 0.076 Uiso 1 1 calc R U . . .
C4 C -0.0954(4) -0.4807(4) -0.1212(10) 0.110(3) Uani 1 1 d . . . . .
H4A H -0.0375 -0.5070 -0.1055 0.132 Uiso 1 1 calc R U . . .
C5 C -0.1124(4) -0.4354(4) -0.2275(8) 0.097(3) Uani 1 1 d . . . . .
H5A H -0.0689 -0.4246 -0.2977 0.116 Uiso 1 1 calc R U . . .
C6 C -0.1300(4) -0.2769(3) -0.0125(6) 0.0641(13) Uani 1 1 d . . . . .
H6A H -0.1733 -0.2450 -0.0598 0.077 Uiso 1 1 calc R U . . .
C7 C -0.1528(4) -0.3129(2) 0.1068(5) 0.0646(13) Uani 1 1 d . . . . .
H7A H -0.2111 -0.3118 0.1544 0.077 Uiso 1 1 calc R U . . .
C8 C -0.0606(6) -0.3548(3) 0.1430(6) 0.093(2) Uani 1 1 d . . . . .
H8A H -0.0467 -0.3858 0.2193 0.112 Uiso 1 1 calc R U . . .
C9 C -0.0011(4) -0.3353(3) 0.0330(8) 0.0805(18) Uani 1 1 d . . . . .
H9A H 0.0624 -0.3530 0.0250 0.097 Uiso 1 1 calc R U . . .
C10 C -0.0418(5) -0.2907(4) -0.0562(9) 0.093(2) Uani 1 1 d . . . . .
H10A H -0.0141 -0.2717 -0.1366 0.112 Uiso 1 1 calc R U . . .
C12 C -0.3427(3) -0.4212(2) -0.0501(4) 0.0468(9) Uani 1 1 d . . . . .
H12A H -0.3562 -0.3703 -0.0577 0.056 Uiso 1 1 calc R U . . .
H12B H -0.3456 -0.4350 0.0495 0.056 Uiso 1 1 calc R U . . .
C21 C 0.3416(3) -0.12586(18) -0.0758(4) 0.0352(7) Uani 1 1 d . . . . .
C22 C 0.3320(2) -0.18892(16) 0.0045(3) 0.0281(6) Uani 1 1 d . . . . .
C23 C 0.2519(2) -0.22767(18) -0.0562(3) 0.0335(7) Uani 1 1 d . . . . .
H23A H 0.2294 -0.2717 -0.0243 0.040 Uiso 1 1 calc R U . . .
C24 C 0.2117(3) -0.1890(2) -0.1722(4) 0.0416(9) Uani 1 1 d . . . . .
H24A H 0.1573 -0.2024 -0.2311 0.050 Uiso 1 1 calc R U . . .
C25 C 0.2671(3) -0.1267(2) -0.1847(4) 0.0413(8) Uani 1 1 d . . . . .
H25A H 0.2563 -0.0914 -0.2542 0.050 Uiso 1 1 calc R U . . .
C26 C 0.1745(4) -0.1167(2) 0.2101(4) 0.0493(11) Uani 1 1 d . . . . .
H26A H 0.2130 -0.1322 0.2895 0.059 Uiso 1 1 calc R U . A 1
C27 C 0.0941(16) -0.1547(8) 0.143(2) 0.043(3) Uani 0.5 1 d . . P B 1
H27A H 0.0688 -0.1988 0.1698 0.051 Uiso 0.5 1 calc R U P B 1
C28 C 0.0616(10) -0.1126(8) 0.0292(14) 0.050(3) Uani 0.5 1 d . . P B 1
H28A H 0.0113 -0.1247 -0.0381 0.060 Uiso 0.5 1 calc R U P B 1
C29 C 0.1152(15) -0.0492(8) 0.0301(17) 0.055(6) Uani 0.5 1 d . . P B 1
H29A H 0.1062 -0.0101 -0.0312 0.066 Uiso 0.5 1 calc R U P B 1
C30 C 0.1852(17) -0.0572(15) 0.143(3) 0.065(7) Uani 0.5 1 d . . P B 1
H30A H 0.2340 -0.0236 0.1669 0.079 Uiso 0.5 1 calc R U P B 1
C27B C 0.100(2) -0.1321(8) 0.124(3) 0.057(5) Uani 0.5 1 d . . P B 2
H27B H 0.0601 -0.1726 0.1308 0.068 Uiso 0.5 1 calc R U P B 2
C28B C 0.0861(11) -0.0766(8) 0.0163(18) 0.047(4) Uani 0.5 1 d . . P B 2
H28B H 0.0370 -0.0737 -0.0570 0.056 Uiso 0.5 1 calc R U P B 2
C29B C 0.1623(10) -0.0291(8) 0.0464(18) 0.049(3) Uani 0.5 1 d . . P B 2
H29B H 0.1746 0.0118 -0.0066 0.059 Uiso 0.5 1 calc R U P B 2
C30B C 0.2154(16) -0.0503(11) 0.162(2) 0.044(4) Uani 0.5 1 d . . P B 2
H30B H 0.2697 -0.0264 0.2041 0.053 Uiso 0.5 1 calc R U P B 2
C32 C 0.3939(3) -0.21149(18) 0.1303(3) 0.0326(7) Uani 1 1 d . . . . .
H32A H 0.4231 -0.1696 0.1773 0.039 Uiso 1 1 calc R U . . .
H32B H 0.3534 -0.2356 0.1977 0.039 Uiso 1 1 calc R U . . .
N1 N -0.4168(2) -0.46121(16) -0.1372(3) 0.0420(7) Uani 1 1 d . . . . .
H1A H -0.4115 -0.5078 -0.1170 0.063 Uiso 1 1 calc R U . . .
H1B H -0.4073 -0.4542 -0.2296 0.063 Uiso 1 1 calc R U . . .
H1C H -0.4769 -0.4459 -0.1179 0.063 Uiso 1 1 calc R U . . .
N21 N 0.4723(2) -0.26015(14) 0.0886(3) 0.0332(6) Uani 1 1 d . . . . .
H21A H 0.5084 -0.2385 0.0246 0.050 Uiso 1 1 calc R U . . .
H21B H 0.4455 -0.2998 0.0503 0.050 Uiso 1 1 calc R U . . .
H21C H 0.5107 -0.2716 0.1655 0.050 Uiso 1 1 calc R U . . .
C11 C -0.2562(5) -0.3569(3) -0.3147(5) 0.093(2) Uani 0.85 1 d . . P C 3
H11A H -0.2128 -0.3418 -0.3879 0.112 Uiso 0.85 1 calc R U P C 3
H11B H -0.2761 -0.3147 -0.2630 0.112 Uiso 0.85 1 calc R U P C 3
O1 O -0.3426(4) -0.3929(2) -0.3802(4) 0.0872(17) Uani 0.85 1 d . . P C 3
H1 H -0.3562 -0.3756 -0.4597 0.131 Uiso 0.85 1 calc R U P C 3
C11B C -0.2562(5) -0.3569(3) -0.3147(5) 0.093(2) Uani 0.15 1 d . . P C 4
H11C H -0.2218 -0.3114 -0.3197 0.112 Uiso 0.15 1 calc R U P C 4
H11D H -0.3238 -0.3486 -0.2906 0.112 Uiso 0.15 1 calc R U P C 4
O1B O -0.2500(15) -0.4012(11) -0.454(2) 0.055(5) Uiso 0.15 1 d . . P C 4
O21 O 0.4808(3) -0.06293(18) -0.1642(4) 0.0550(9) Uani 0.82 1 d . . P D 5
H21 H 0.5124 -0.1004 -0.1691 0.083 Uiso 0.82 1 calc R U P D 5
C31 C 0.4148(3) -0.0683(2) -0.0509(5) 0.0530(10) Uani 0.82 1 d . . P D 5
H31A H 0.3807 -0.0230 -0.0416 0.064 Uiso 0.82 1 calc R U P D 5
H31B H 0.4525 -0.0774 0.0384 0.064 Uiso 0.82 1 calc R U P D 5
O21B O 0.3851(14) -0.0032(10) -0.097(2) 0.068(5) Uiso 0.18 1 d . . P D 6
C31B C 0.4148(3) -0.0683(2) -0.0509(5) 0.0530(10) Uani 0.18 1 d . . P D 6
H31C H 0.4321 -0.0655 0.0509 0.064 Uiso 0.18 1 calc R U P D 6
H31D H 0.4740 -0.0811 -0.0983 0.064 Uiso 0.18 1 calc R U P D 6
Cl21 Cl 0.60974(7) -0.20129(6) -0.14301(10) 0.0487(2) Uani 1 1 d . . . . .
Cl1 Cl -0.38975(7) -0.60060(4) 0.04475(10) 0.0410(2) Uani 1 1 d . . . . .

loop_
_atom_site_aniso_label
_atom_site_aniso_U_11
_atom_site_aniso_U_22
_atom_site_aniso_U_33
_atom_site_aniso_U_23
_atom_site_aniso_U_13
_atom_site_aniso_U_12
Fe1 0.0342(3) 0.0514(3) 0.0688(4) -0.0363(3) -0.0086(3) 0.0035(2)
Fe21 0.0425(3) 0.0373(3) 0.0248(2) -0.00043(19) 0.0005(2) 0.0169(2)
C1 0.059(3) 0.051(2) 0.039(2) -0.0154(17) 0.0052(18) -0.028(2)
C2 0.0347(18) 0.0293(16) 0.0370(18) -0.0062(13) -0.0016(14) -0.0016(14)
C3 0.079(3) 0.037(2) 0.070(3) -0.018(2) -0.034(3) 0.005(2)
C4 0.050(3) 0.100(5) 0.176(8) -0.104(5) -0.026(4) 0.019(3)
C5 0.054(3) 0.124(5) 0.117(5) -0.096(5) 0.049(4) -0.049(4)
C6 0.074(3) 0.051(2) 0.066(3) -0.026(2) -0.007(3) -0.005(2)
C7 0.072(3) 0.057(3) 0.064(3) -0.038(2) 0.005(3) -0.005(2)
C8 0.158(7) 0.047(3) 0.066(3) -0.024(3) -0.060(4) -0.004(3)
C9 0.059(3) 0.075(4) 0.105(5) -0.045(4) -0.018(3) -0.017(3)
C10 0.083(4) 0.076(4) 0.122(6) -0.045(4) 0.009(4) -0.026(3)
C12 0.045(2) 0.047(2) 0.050(2) -0.0135(18) 0.0109(18) -0.0116(17)
C21 0.0390(19) 0.0346(17) 0.0319(17) 0.0027(14) 0.0013(14) 0.0043(14)
C22 0.0303(16) 0.0277(15) 0.0263(15) -0.0010(12) 0.0008(12) 0.0061(13)
C23 0.0335(18) 0.0334(16) 0.0333(17) -0.0062(13) 0.0011(14) 0.0058(14)
C24 0.0346(19) 0.058(2) 0.0314(18) -0.0112(16) -0.0045(15) 0.0090(17)
C25 0.047(2) 0.049(2) 0.0278(16) 0.0072(15) 0.0007(15) 0.0149(17)
C26 0.066(3) 0.055(2) 0.0280(18) 0.0004(17) 0.0079(19) 0.023(2)
C27 0.047(7) 0.039(8) 0.043(7) -0.003(6) 0.015(5) 0.006(7)
C28 0.044(7) 0.074(9) 0.033(5) -0.012(7) 0.003(4) 0.029(7)
C29 0.08(2) 0.033(11) 0.049(11) 0.008(8) 0.020(13) 0.029(9)
C30 0.083(16) 0.049(7) 0.067(13) -0.037(8) 0.021(11) -0.022(10)
C27B 0.057(8) 0.043(9) 0.074(11) 0.002(8) 0.042(8) 0.000(9)
C28B 0.038(9) 0.051(12) 0.050(6) -0.014(11) -0.006(6) 0.022(9)
C29B 0.064(9) 0.042(7) 0.042(6) 0.008(5) 0.015(7) 0.020(6)
C30B 0.068(11) 0.033(7) 0.031(6) -0.012(5) 0.003(6) 0.002(7)
C32 0.0366(18) 0.0350(16) 0.0258(15) 0.0007(13) -0.0015(13) 0.0079(14)
N1 0.0354(16) 0.0401(16) 0.0507(18) -0.0019(14) 0.0049(14) -0.0003(13)
N21 0.0350(15) 0.0339(14) 0.0300(14) 0.0006(11) -0.0047(12) 0.0064(12)
C11 0.167(6) 0.062(3) 0.048(3) 0.016(2) -0.024(3) -0.065(4)
O1 0.142(4) 0.061(2) 0.052(2) 0.0268(19) -0.048(3) -0.050(3)
C11B 0.167(6) 0.062(3) 0.048(3) 0.016(2) -0.024(3) -0.065(4)
O21 0.053(2) 0.049(2) 0.064(2) 0.0210(18) 0.0054(18) -0.0041(17)
C31 0.060(3) 0.0347(19) 0.063(3) 0.0081(19) -0.004(2) -0.0036(18)
C31B 0.060(3) 0.0347(19) 0.063(3) 0.0081(19) -0.004(2) -0.0036(18)
Cl21 0.0404(5) 0.0679(6) 0.0371(5) -0.0126(4) -0.0026(4) -0.0034(4)
Cl1 0.0426(5) 0.0333(4) 0.0472(5) 0.0029(4) 0.0028(4) 0.0026(4)

loop_
_atom_type_symbol
_atom_type_description
_atom_type_scat_dispersion_real
_atom_type_scat_dispersion_imag
_atom_type_scat_source
C C 0.0033 0.0016 'International Tables Vol C Tables 4.2.6.8 and 6.1.1.4'
H H 0.0000 0.0000 'International Tables Vol C Tables 4.2.6.8 and 6.1.1.4'
N N 0.0061 0.0033 'International Tables Vol C Tables 4.2.6.8 and 6.1.1.4'
O O 0.0106 0.0060 'International Tables Vol C Tables 4.2.6.8 and 6.1.1.4'
Cl Cl 0.1484 0.1585 'International Tables Vol C Tables 4.2.6.8 and 6.1.1.4'
Fe Fe 0.3463 0.8444 'International Tables Vol C Tables 4.2.6.8 and 6.1.1.4'

loop_
_geom_angle_atom_site_label_1
_geom_angle_atom_site_label_2
_geom_angle_atom_site_label_3
_geom_angle
C8 Fe1 C9 41.3(3)
C8 Fe1 C1 170.4(3)
C9 Fe1 C1 146.0(3)
C8 Fe1 C2 132.1(3)
C9 Fe1 C2 172.9(3)
C1 Fe1 C2 40.97(15)
C8 Fe1 C7 44.5(2)
C9 Fe1 C7 69.2(2)
C1 Fe1 C7 127.0(2)
C2 Fe1 C7 107.86(18)
C8 Fe1 C5 148.3(3)
C9 Fe1 C5 116.1(2)
C1 Fe1 C5 40.9(2)
C2 Fe1 C5 68.40(17)
C7 Fe1 C5 165.3(3)
C8 Fe1 C6 68.2(2)
C9 Fe1 C6 63.2(2)
C1 Fe1 C6 108.2(2)
C2 Fe1 C6 118.96(18)
C7 Fe1 C6 39.7(2)
C5 Fe1 C6 128.5(3)
C8 Fe1 C4 118.8(3)
C9 Fe1 C4 111.9(2)
C1 Fe1 C4 67.0(3)
C2 Fe1 C4 67.8(2)
C7 Fe1 C4 154.8(4)
C5 Fe1 C4 38.5(3)
C6 Fe1 C4 164.6(3)
C8 Fe1 C3 110.7(2)
C9 Fe1 C3 133.8(3)
C1 Fe1 C3 68.46(18)
C2 Fe1 C3 41.55(16)
C7 Fe1 C3 120.7(2)
C5 Fe1 C3 66.6(3)
C6 Fe1 C3 154.4(2)
C4 Fe1 C3 39.4(3)
C8 Fe1 C10 67.7(3)
C9 Fe1 C10 37.1(3)
C1 Fe1 C10 115.2(3)
C2 Fe1 C10 148.6(3)
C7 Fe1 C10 67.6(2)
C5 Fe1 C10 107.7(3)
C6 Fe1 C10 37.8(2)
C4 Fe1 C10 129.4(3)
C3 Fe1 C10 167.4(3)
C27B Fe21 C28B 44.1(8)
C27B Fe21 C22 133.4(7)
C30 Fe21 C22 125.0(7)
C28B Fe21 C22 177.5(6)
C27B Fe21 C23 114.3(5)
C30 Fe21 C23 155.6(10)
C28B Fe21 C23 138.0(5)
C22 Fe21 C23 41.14(13)
C27B Fe21 C24 122.0(8)
C30 Fe21 C24 163.4(9)
C28B Fe21 C24 111.8(5)
C22 Fe21 C24 68.99(14)
C23 Fe21 C24 40.73(14)
C27B Fe21 C21 167.4(9)
C30 Fe21 C21 114.5(7)
C28B Fe21 C21 141.2(5)
C22 Fe21 C21 41.27(13)
C23 Fe21 C21 69.23(14)
C24 Fe21 C21 69.04(15)
C27B Fe21 C26 38.6(9)
C30 Fe21 C26 38.4(10)
C28B Fe21 C26 69.1(5)
C22 Fe21 C26 109.07(15)
C23 Fe21 C26 119.32(15)
C24 Fe21 C26 152.24(18)
C21 Fe21 C26 128.85(18)
C27B Fe21 C25 151.5(9)
C30 Fe21 C25 131.1(9)
C28B Fe21 C25 113.4(5)
C22 Fe21 C25 68.81(13)
C23 Fe21 C25 68.55(14)
C24 Fe21 C25 40.76(16)
C21 Fe21 C25 40.82(15)
C26 Fe21 C25 166.40(19)
C30 Fe21 C29 41.4(9)
C22 Fe21 C29 162.4(6)
C23 Fe21 C29 156.3(6)
C24 Fe21 C29 122.8(5)
C21 Fe21 C29 126.6(5)
C26 Fe21 C29 67.2(5)
C25 Fe21 C29 110.5(5)
C27B Fe21 C29B 69.1(6)
C28B Fe21 C29B 40.2(5)
C22 Fe21 C29B 141.1(4)
C23 Fe21 C29B 173.1(5)
C24 Fe21 C29B 132.4(5)
C21 Fe21 C29B 108.8(4)
C26 Fe21 C29B 67.3(5)
C25 Fe21 C29B 105.5(4)
C30 Fe21 C28 67.0(7)
C22 Fe21 C28 156.2(4)
C23 Fe21 C28 118.8(4)
C24 Fe21 C28 103.7(4)
C21 Fe21 C28 159.1(4)
C26 Fe21 C28 66.4(4)
C25 Fe21 C28 121.2(4)
C29 Fe21 C28 39.9(5)
C2 C1 C5 107.2(5)
C2 C1 C11B 124.9(5)
C5 C1 C11B 127.8(6)
C2 C1 C11 124.9(5)
C5 C1 C11 127.8(6)
C2 C1 Fe1 69.6(2)
C5 C1 Fe1 70.0(3)
C11B C1 Fe1 127.1(3)
C11 C1 Fe1 127.1(3)
C1 C2 C3 106.5(4)
C1 C2 C12 125.4(4)
C3 C2 C12 128.1(4)
C1 C2 Fe1 69.5(2)
C3 C2 Fe1 70.4(2)
C12 C2 Fe1 126.7(2)
C4 C3 C2 106.9(5)
C4 C3 Fe1 70.2(3)
C2 C3 Fe1 68.1(2)
C4 C3 H3A 126.6
C2 C3 H3A 126.6
Fe1 C3 H3A 126.7
C5 C4 C3 110.6(5)
C5 C4 Fe1 70.0(4)
C3 C4 Fe1 70.4(3)
C5 C4 H4A 124.7
C3 C4 H4A 124.7
Fe1 C4 H4A 126.5
C4 C5 C1 108.9(5)
C4 C5 Fe1 71.5(4)
C1 C5 Fe1 69.1(2)
C4 C5 H5A 125.5
C1 C5 H5A 125.5
Fe1 C5 H5A 125.5
C10 C6 C7 114.5(6)
C10 C6 Fe1 72.9(3)
C7 C6 Fe1 69.5(3)
C10 C6 H6A 122.7
C7 C6 H6A 122.7
Fe1 C6 H6A 126.6
C6 C7 C8 102.6(5)
C6 C7 Fe1 70.8(3)
C8 C7 Fe1 67.4(2)
C6 C7 H7A 128.7
C8 C7 H7A 128.7
Fe1 C7 H7A 124.8
C9 C8 C7 102.1(5)
C9 C8 Fe1 69.4(3)
C7 C8 Fe1 68.1(2)
C9 C8 H8A 129.0
C7 C8 H8A 129.0
Fe1 C8 H8A 125.1
C10 C9 C8 113.8(6)
C10 C9 Fe1 74.4(4)
C8 C9 Fe1 69.3(3)
C10 C9 H9A 123.1
C8 C9 H9A 123.1
Fe1 C9 H9A 124.8
C9 C10 C6 107.0(7)
C9 C10 Fe1 68.5(4)
C6 C10 Fe1 69.2(3)
C9 C10 H10A 126.5
C6 C10 H10A 126.5
Fe1 C10 H10A 127.3
C2 C12 N1 110.1(3)
C2 C12 H12A 109.6
N1 C12 H12A 109.6
C2 C12 H12B 109.6
N1 C12 H12B 109.6
H12A C12 H12B 108.2
C25 C21 C22 107.2(3)
C25 C21 C31B 125.4(3)
C22 C21 C31B 127.5(3)
C25 C21 C31 125.4(3)
C22 C21 C31 127.5(3)
C25 C21 Fe21 69.7(2)
C22 C21 Fe21 68.89(19)
C31B C21 Fe21 125.9(3)
C31 C21 Fe21 125.9(3)
C23 C22 C21 108.0(3)
C23 C22 C32 125.0(3)
C21 C22 C32 127.0(3)
C23 C22 Fe21 69.68(18)
C21 C22 Fe21 69.84(19)
C32 C22 Fe21 126.0(2)
C24 C23 C22 108.1(3)
C24 C23 Fe21 69.8(2)
C22 C23 Fe21 69.18(18)
C24 C23 H23A 125.9
C22 C23 H23A 125.9
Fe21 C23 H23A 126.6
C23 C24 C25 108.0(3)
C23 C24 Fe21 69.47(19)
C25 C24 Fe21 69.7(2)
C23 C24 H24A 126.0
C25 C24 H24A 126.0
Fe21 C24 H24A 126.3
C24 C25 C21 108.7(3)
C24 C25 Fe21 69.5(2)
C21 C25 Fe21 69.5(2)
C24 C25 H25A 125.7
C21 C25 H25A 125.7
Fe21 C25 H25A 126.9
C30 C26 C27 108.6(11)
C27B C26 C30B 107.4(10)
C30 C26 Fe21 67.1(12)
C27B C26 Fe21 66.4(9)
C27 C26 Fe21 74.3(8)
C30B C26 Fe21 72.5(9)
C30 C26 H26A 125.7
C27 C26 H26A 125.7
Fe21 C26 H26A 124.4
C28 C27 C26 105.3(11)
C28 C27 Fe21 68.4(9)
C26 C27 Fe21 65.5(7)
C28 C27 H27A 127.4
C26 C27 H27A 127.4
Fe21 C27 H27A 130.1
C27 C28 C29 109.7(14)
C27 C28 Fe21 73.1(11)
C29 C28 Fe21 68.2(10)
C27 C28 H28A 125.2
C29 C28 H28A 125.2
Fe21 C28 H28A 125.1
C28 C29 C30 104.5(16)
C28 C29 Fe21 71.9(9)
C30 C29 Fe21 65.6(13)
C28 C29 H29A 127.7
C30 C29 H29A 127.8
Fe21 C29 H29A 126.2
C26 C30 C29 111.8(14)
C26 C30 Fe21 74.5(12)
C29 C30 Fe21 73.0(12)
C26 C30 H30A 124.1
C29 C30 H30A 124.1
Fe21 C30 H30A 120.0
C26 C27B C28B 109.9(13)
C26 C27B Fe21 75.0(11)
C28B C27B Fe21 70.3(9)
C26 C27B H27B 125.1
C28B C27B H27B 125.1
Fe21 C27B H27B 121.3
C29B C28B C27B 104.5(17)
C29B C28B Fe21 73.0(10)
C27B C28B Fe21 65.6(10)
C29B C28B H28B 127.7
C27B C28B H28B 127.7
Fe21 C28B H28B 125.1
C30B C29B C28B 110.1(16)
C30B C29B Fe21 73.0(12)
C28B C29B Fe21 66.7(9)
C30B C29B H29B 125.0
C28B C29B H29B 124.9
Fe21 C29B H29B 126.8
C29B C30B C26 108.0(13)
C29B C30B Fe21 69.5(11)
C26 C30B Fe21 66.2(7)
C29B C30B H30B 126.0
C26 C30B H30B 126.0
Fe21 C30B H30B 129.8
N21 C32 C22 110.7(3)
N21 C32 H32A 109.5
C22 C32 H32A 109.5
N21 C32 H32B 109.5
C22 C32 H32B 109.5
H32A C32 H32B 108.1
C12 N1 H1A 109.5
C12 N1 H1B 109.5
H1A N1 H1B 109.5
C12 N1 H1C 109.5
H1A N1 H1C 109.5
H1B N1 H1C 109.5
C32 N21 H21A 109.5
C32 N21 H21B 109.5
H21A N21 H21B 109.5
C32 N21 H21C 109.5
H21A N21 H21C 109.5
H21B N21 H21C 109.5
C1 C11 O1 108.1(4)
C1 C11 H11A 110.1
O1 C11 H11A 110.1
C1 C11 H11B 110.1
O1 C11 H11B 110.1
H11A C11 H11B 108.4
C11 O1 H1 109.5
C1 C11B O1B 98.0(9)
C1 C11B H11C 112.2
O1B C11B H11C 112.2
C1 C11B H11D 112.2
O1B C11B H11D 112.2
H11C C11B H11D 109.8
C31 O21 H21 109.5
O21 C31 C21 112.3(4)
O21 C31 H31A 109.1
C21 C31 H31A 109.1
O21 C31 H31B 109.1
C21 C31 H31B 109.1
H31A C31 H31B 107.9
O21B C31B C21 114.9(9)
O21B C31B H31C 108.5
C21 C31B H31C 108.5
O21B C31B H31D 108.5
C21 C31B H31D 108.5
H31C C31B H31D 107.5

loop_
_geom_bond_atom_site_label_1
_geom_bond_atom_site_label_2
_geom_bond_distance
Fe1 C8 2.014(5)
Fe1 C9 2.016(5)
Fe1 C1 2.017(4)
Fe1 C2 2.018(3)
Fe1 C7 2.025(4)
Fe1 C5 2.028(5)
Fe1 C6 2.042(5)
Fe1 C4 2.046(5)
Fe1 C3 2.048(5)
Fe1 C10 2.088(6)
Fe21 C27B 1.94(2)
Fe21 C30 1.95(3)
Fe21 C28B 2.003(14)
Fe21 C22 2.029(3)
Fe21 C23 2.036(3)
Fe21 C24 2.040(3)
Fe21 C21 2.042(4)
Fe21 C26 2.043(4)
Fe21 C25 2.043(4)
Fe21 C29 2.050(16)
Fe21 C29B 2.086(15)
Fe21 C28 2.099(13)
C1 C2 1.412(5)
C1 C5 1.414(8)
C1 C11B 1.471(7)
C1 C11 1.471(7)
C2 C3 1.443(6)
C2 C12 1.478(5)
C3 C4 1.381(9)
C3 H3A 0.9500
C4 C5 1.343(10)
C4 H4A 0.9500
C5 H5A 0.9500
C6 C10 1.339(8)
C6 C7 1.382(7)
C6 H6A 0.9500
C7 C8 1.529(8)
C7 H7A 0.9500
C8 C9 1.421(9)
C8 H8A 0.9500
C9 C10 1.307(9)
C9 H9A 0.9500
C10 H10A 0.9500
C12 N1 1.494(5)
C12 H12A 0.9900
C12 H12B 0.9900
C21 C25 1.425(5)
C21 C22 1.435(4)
C21 C31B 1.503(5)
C21 C31 1.503(5)
C22 C23 1.428(5)
C22 C32 1.501(4)
C23 C24 1.418(5)
C23 H23A 0.9500
C24 C25 1.422(6)
C24 H24A 0.9500
C25 H25A 0.9500
C26 C30 1.32(3)
C26 C27B 1.32(3)
C26 C27 1.45(2)
C26 C30B 1.47(2)
C26 H26A 0.9500
C27 C28 1.40(2)
C27 H27A 0.9500
C28 C29 1.416(18)
C28 H28A 0.9500
C29 C30 1.42(3)
C29 H29A 0.9500
C30 H30A 0.9500
C27B C28B 1.48(2)
C27B H27B 0.9500
C28B C29B 1.408(19)
C28B H28B 0.9500
C29B C30B 1.35(3)
C29B H29B 0.9500
C30B H30B 0.9500
C32 N21 1.500(4)
C32 H32A 0.9900
C32 H32B 0.9900
N1 H1A 0.9100
N1 H1B 0.9100
N1 H1C 0.9100
N21 H21A 0.9100
N21 H21B 0.9100
N21 H21C 0.9100
C11 O1 1.488(7)
C11 H11A 0.9900
C11 H11B 0.9900
O1 H1 0.8400
C11B O1B 1.58(2)
C11B H11C 0.9900
C11B H11D 0.9900
O21 C31 1.460(6)
O21 H21 0.8400
C31 H31A 0.9900
C31 H31B 0.9900
O21B C31B 1.37(2)
C31B H31C 0.9900
C31B H31D 0.9900

loop_
_geom_hbond_atom_site_label_D
_geom_hbond_atom_site_label_H
_geom_hbond_atom_site_label_A
_geom_hbond_distance_DH
_geom_hbond_distance_HA
_geom_hbond_distance_DA
_geom_hbond_angle_DHA
_geom_hbond_site_symmetry_A
N1 H1B O1 0.91 2.09 2.900(5) 147.1 .
N1 H1A Cl1 0.91 2.36 3.183(3) 151.1 .
N1 H1C Cl1 0.91 2.20 3.102(3) 171.0 3_445
O21 H21 Cl21 0.84 2.35 3.183(4) 170.2 .
N21 H21A Cl21 0.91 2.30 3.202(3) 170.8 .
N21 H21C Cl21 0.91 2.28 3.193(3) 178.7 4_556
N21 H21B Cl1 0.91 2.22 3.130(3) 176.2 3_545

loop_
_geom_torsion_atom_site_label_1
_geom_torsion_atom_site_label_2
_geom_torsion_atom_site_label_3
_geom_torsion_atom_site_label_4
_geom_torsion
C5 C1 C2 C3 -0.8(4)
C11B C1 C2 C3 177.4(4)
C11 C1 C2 C3 177.4(4)
Fe1 C1 C2 C3 -61.0(2)
C5 C1 C2 C12 -178.8(4)
C11B C1 C2 C12 -0.6(6)
C11 C1 C2 C12 -0.6(6)
Fe1 C1 C2 C12 121.1(3)
C5 C1 C2 Fe1 60.2(3)
C11B C1 C2 Fe1 -121.7(4)
C11 C1 C2 Fe1 -121.7(4)
C1 C2 C3 C4 0.6(4)
C12 C2 C3 C4 178.5(4)
Fe1 C2 C3 C4 -59.8(3)
C1 C2 C3 Fe1 60.4(2)
C12 C2 C3 Fe1 -121.7(4)
C2 C3 C4 C5 -0.2(6)
Fe1 C3 C4 C5 -58.6(4)
C2 C3 C4 Fe1 58.4(3)
C3 C4 C5 C1 -0.3(6)
Fe1 C4 C5 C1 -59.2(3)
C3 C4 C5 Fe1 58.8(4)
C2 C1 C5 C4 0.7(5)
C11B C1 C5 C4 -177.4(4)
C11 C1 C5 C4 -177.4(4)
Fe1 C1 C5 C4 60.6(4)
C2 C1 C5 Fe1 -59.9(3)
C11B C1 C5 Fe1 122.0(4)
C11 C1 C5 Fe1 122.0(4)
C10 C6 C7 C8 1.3(5)
Fe1 C6 C7 C8 60.3(3)
C10 C6 C7 Fe1 -59.0(4)
C6 C7 C8 C9 -1.0(4)
Fe1 C7 C8 C9 61.8(3)
C6 C7 C8 Fe1 -62.8(3)
C7 C8 C9 C10 0.4(6)
Fe1 C8 C9 C10 61.2(4)
C7 C8 C9 Fe1 -60.9(3)
C8 C9 C10 C6 0.4(6)
Fe1 C9 C10 C6 58.7(4)
C8 C9 C10 Fe1 -58.3(4)
C7 C6 C10 C9 -1.2(6)
Fe1 C6 C10 C9 -58.3(4)
C7 C6 C10 Fe1 57.1(4)
C1 C2 C12 N1 77.8(4)
C3 C2 C12 N1 -99.7(4)
Fe1 C2 C12 N1 167.3(3)
C25 C21 C22 C23 0.1(4)
C31B C21 C22 C23 179.2(4)
C31 C21 C22 C23 179.2(4)
Fe21 C21 C22 C23 59.4(2)
C25 C21 C22 C32 -179.9(3)
C31B C21 C22 C32 -0.7(6)
C31 C21 C22 C32 -0.7(6)
Fe21 C21 C22 C32 -120.5(3)
C25 C21 C22 Fe21 -59.4(2)
C31B C21 C22 Fe21 119.8(4)
C31 C21 C22 Fe21 119.8(4)
C21 C22 C23 C24 -0.4(4)
C32 C22 C23 C24 179.5(3)
Fe21 C22 C23 C24 59.1(2)
C21 C22 C23 Fe21 -59.5(2)
C32 C22 C23 Fe21 120.4(3)
C22 C23 C24 C25 0.6(4)
Fe21 C23 C24 C25 59.3(2)
C22 C23 C24 Fe21 -58.7(2)
C23 C24 C25 C21 -0.5(4)
Fe21 C24 C25 C21 58.6(3)
C23 C24 C25 Fe21 -59.2(2)
C22 C21 C25 C24 0.3(4)
C31B C21 C25 C24 -178.9(4)
C31 C21 C25 C24 -178.9(4)
Fe21 C21 C25 C24 -58.6(3)
C22 C21 C25 Fe21 58.9(2)
C31B C21 C25 Fe21 -120.3(4)
C31 C21 C25 Fe21 -120.3(4)
C30 C26 C27 C28 2(2)
Fe21 C26 C27 C28 -57.1(11)
C30 C26 C27 Fe21 58.6(15)
C26 C27 C28 C29 -3(2)
Fe21 C27 C28 C29 -58.6(13)
C26 C27 C28 Fe21 55.3(11)
C27 C28 C29 C30 4(2)
Fe21 C28 C29 C30 -57.8(16)
C27 C28 C29 Fe21 61.6(13)
C27 C26 C30 C29 1(3)
Fe21 C26 C30 C29 64.0(18)
C27 C26 C30 Fe21 -63.1(12)
C28 C29 C30 C26 -3(3)
Fe21 C29 C30 C26 -64.9(18)
C28 C29 C30 Fe21 62.0(13)
C30B C26 C27B C28B -1(2)
Fe21 C26 C27B C28B -62.0(13)
C30B C26 C27B Fe21 61.3(12)
C26 C27B C28B C29B 2(2)
Fe21 C27B C28B C29B -63.4(13)
C26 C27B C28B Fe21 65.0(13)
C27B C28B C29B C30B -2(2)
Fe21 C28B C29B C30B -60.3(15)
C27B C28B C29B Fe21 58.4(12)
C28B C29B C30B C26 2(2)
Fe21 C29B C30B C26 -55.0(13)
C28B C29B C30B Fe21 56.5(13)
C27B C26 C30B C29B 0(2)
Fe21 C26 C30B C29B 57.0(14)
C27B C26 C30B Fe21 -57.5(12)
C23 C22 C32 N21 84.7(4)
C21 C22 C32 N21 -95.4(4)
Fe21 C22 C32 N21 173.8(2)
C2 C1 C11 O1 -62.5(6)
C5 C1 C11 O1 115.3(6)
Fe1 C1 C11 O1 -152.2(4)
C2 C1 C11B O1B -122.1(9)
C5 C1 C11B O1B 55.7(9)
Fe1 C1 C11B O1B 148.2(8)
C25 C21 C31 O21 -66.5(5)
C22 C21 C31 O21 114.6(4)
Fe21 C21 C31 O21 -155.7(3)
C25 C21 C31B O21B 26.9(11)
C22 C21 C31B O21B -152.1(10)
Fe21 C21 C31B O21B -62.4(10)
